data_4504045
loop_
_publ_author_name
'Yang, Sihai'
'Li, Guobao'
'Tian, Shujian'
'Liao, Fuhui'
'Lin, Jianhua'

_publ_section_title
;
 Synthesis and Structure of [C2H10N2][B5O8(OH)]: A Nonmetal
 Pentaborate with Nonlinear Optical Properties
;
_journal_issue 7
_journal_name_full 'Crystal Growth &amp; Design'
_journal_page_first 1246
_journal_page_last 1250
_journal_paper_doi 10.1021/cg0606794
_journal_volume 7
_journal_year 2007
_chemical_formula_sum 'C2 H8 N2 O3 W'
_chemical_formula_weight 291.95
_chemical_name_systematic
;
 ?
;
_space_group_IT_number 5
_symmetry_cell_setting monoclinic
_symmetry_space_group_name_Hall 'C 2y'
_symmetry_space_group_name_H-M 'C 1 2 1'
_atom_sites_solution_hydrogens geom
_atom_sites_solution_primary direct
_atom_sites_solution_secondary difmap
_audit_creation_method SHELXL-97
_cell_angle_alpha 90.00
_cell_angle_beta 94.49(3)
_cell_angle_gamma 90.00
_cell_formula_units_Z 4
_cell_length_a 11.101(2)
_cell_length_b 7.2843(15)
_cell_length_c 7.5086(15)
_cell_measurement_temperature 298(2)
_cell_volume 605.3(2)
_computing_cell_refinement 'MSC/AFC Diffractometer Control'
_computing_data_collection 'MSC/AFC Diffractometer Control'
_computing_data_reduction 'teXsan (MSC, 1992-1997)'
_computing_molecular_graphics 'Bruker SHELXTL'
_computing_publication_material 'Bruker SHELXTL'
_computing_structure_refinement 'SHELXL-97 (Sheldrick, 1997)'
_computing_structure_solution 'Bruker SHELXTL'
_diffrn_ambient_temperature 298(2)
_diffrn_measured_fraction_theta_full 1.000
_diffrn_measured_fraction_theta_max 1.000
_diffrn_measurement_device_type 'Rigaku AFC6S'
_diffrn_measurement_method \w-2\q
_diffrn_radiation_monochromator graphite
_diffrn_radiation_source 'fine-focus sealed tube'
_diffrn_radiation_type MoK\a
_diffrn_radiation_wavelength 0.71073
_diffrn_reflns_av_R_equivalents 0.1185
_diffrn_reflns_av_sigmaI/netI 0.0161
_diffrn_reflns_limit_h_max 13
_diffrn_reflns_limit_h_min 0
_diffrn_reflns_limit_k_max 8
_diffrn_reflns_limit_k_min 0
_diffrn_reflns_limit_l_max 9
_diffrn_reflns_limit_l_min -9
_diffrn_reflns_number 641
_diffrn_reflns_theta_full 25.00
_diffrn_reflns_theta_max 25.42
_diffrn_reflns_theta_min 2.72
_diffrn_standards_interval_count 150
_diffrn_standards_number 3
_exptl_absorpt_coefficient_mu 19.008
_exptl_absorpt_correction_T_max 0.009
_exptl_absorpt_correction_T_min 0.005
_exptl_absorpt_correction_type psi-scan
_exptl_absorpt_process_details 'teXsan (MSC, 1992-1997)'
_exptl_crystal_colour colorless
_exptl_crystal_density_diffrn 3.204
_exptl_crystal_density_method 'not measured'
_exptl_crystal_F_000 528
_exptl_crystal_size_max 0.30
_exptl_crystal_size_mid 0.28
_exptl_crystal_size_min 0.25
_refine_diff_density_max 6.632
_refine_diff_density_min -7.670
_refine_diff_density_rms 0.867
_refine_ls_abs_structure_details 'Flack H D (1983), Acta Cryst. A39, 876-881'
_refine_ls_abs_structure_Flack 0.03(14)
_refine_ls_extinction_coef 0.0012(9)
_refine_ls_extinction_expression Fc^*^=kFc[1+0.001xFc^2^\l^3^/sin(2\q)]^-1/4^
_refine_ls_extinction_method SHELXL
_refine_ls_goodness_of_fit_ref 1.000
_refine_ls_hydrogen_treatment constr
_refine_ls_matrix_type full
_refine_ls_number_parameters 37
_refine_ls_number_reflns 607
_refine_ls_number_restraints 0
_refine_ls_restrained_S_all 1.000
_refine_ls_R_factor_all 0.0788
_refine_ls_R_factor_gt 0.0785
_refine_ls_shift/su_max 0.000
_refine_ls_shift/su_mean 0.000
_refine_ls_structure_factor_coef Fsqd
_refine_ls_weighting_details 'calc w=1/[\s^2^(Fo^2^)+(0.1910P)^2^+10.0000P] where P=(Fo^2^+2Fc^2^)/3'
_refine_ls_weighting_scheme calc
_refine_ls_wR_factor_gt 0.1935
_refine_ls_wR_factor_ref 0.1949
_reflns_number_gt 600
_reflns_number_total 607
_reflns_threshold_expression >2sigma(I)
_cod_data_source_file cg0606794si20061004_110001.cif
_cod_data_source_block 3
_cod_depositor_comments
;
The following automatic conversions were performed:

'_exptl_absorpt_correction_type' value 'Psi-scan' changed to
'psi-scan' according to
/home/saulius/struct/CIF-dictionaries/cif_core.dic dictionary named
'cif_core.dic' version 2.4.1 from 2010-06-29.

Automatic conversion script
Id: cif_fix_values 1715 2011-07-08 13:25:40Z adriana 
;
_cod_original_sg_symbol_H-M C2
_cod_database_code 4504045

loop_
_symmetry_equiv_pos_as_xyz
'x, y, z'
'-x, y, -z'
'x+1/2, y+1/2, z'
'-x+1/2, y+1/2, -z'

loop_
_atom_site_label
_atom_site_type_symbol
_atom_site_fract_x
_atom_site_fract_y
_atom_site_fract_z
_atom_site_U_iso_or_equiv
_atom_site_adp_type
_atom_site_occupancy
_atom_site_symmetry_multiplicity
_atom_site_calc_flag
W1 W 0.2530 0.8086 0.5521 0.0141(6) Uani 1 1 d
N3 N 0.358(3) 0.770(4) 0.302(5) 0.031(7) Uiso 1 1 d
H3A H 0.4248 0.8396 0.3049 0.037 Uiso 1 1 d
H3B H 0.3667 0.6473 0.3071 0.037 Uiso 1 1 d
N4 N 0.376(3) 0.336(5) 0.685(4) 0.043(8) Uiso 1 1 d
H4A H 0.4450 0.2759 0.6683 0.052 Uiso 1 1 d
H4B H 0.4059 0.4505 0.6966 0.052 Uiso 1 1 d
O3 O 0.383(2) 0.785(4) 0.696(4) 0.046(6) Uiso 1 1 d
O4 O 0.139(2) 0.763(3) 0.693(4) 0.032(6) Uiso 1 1 d
O5 O 0.2087(17) 0.567(3) 0.501(2) 0.022(4) Uiso 1 1 d
C1 C 0.209(3) 0.282(5) 0.862(4) 0.029(7) Uiso 1 1 d
H1A H 0.1999 0.1743 0.9346 0.035 Uiso 1 1 d
H1B H 0.1740 0.3844 0.9221 0.035 Uiso 1 1 d
C2 C 0.340(2) 0.282(4) 0.854(3) 0.022(7) Uiso 1 1 d
H2A H 0.3546 0.1549 0.8860 0.026 Uiso 1 1 d
H2B H 0.3700 0.3571 0.9547 0.026 Uiso 1 1 d

loop_
_atom_site_aniso_label
_atom_site_aniso_U_11
_atom_site_aniso_U_22
_atom_site_aniso_U_33
_atom_site_aniso_U_23
_atom_site_aniso_U_13
_atom_site_aniso_U_12
W1 0.0063(8) 0.0178(8) 0.0188(8) 0.0001(5) 0.0052(4) 0.0019(7)

loop_
_atom_type_symbol
_atom_type_description
_atom_type_scat_dispersion_real
_atom_type_scat_dispersion_imag
_atom_type_scat_source
C C 0.0033 0.0016 'International Tables Vol C Tables 4.2.6.8 and 6.1.1.4'
H H 0.0000 0.0000 'International Tables Vol C Tables 4.2.6.8 and 6.1.1.4'
O O 0.0106 0.0060 'International Tables Vol C Tables 4.2.6.8 and 6.1.1.4'
W W -0.8490 6.8722 'International Tables Vol C Tables 4.2.6.8 and 6.1.1.4'
N N 0.0061 0.0033 'International Tables Vol C Tables 4.2.6.8 and 6.1.1.4'

loop_
_geom_angle_atom_site_label_1
_geom_angle_atom_site_label_2
_geom_angle_atom_site_label_3
_geom_angle
_geom_angle_site_symmetry_1
_geom_angle_site_symmetry_3
O3 W1 O4 102.1(14) . .
O3 W1 O5 103.1(12) . .
O4 W1 O5 75.6(9) . .
O3 W1 O5 92.3(12) . 4_556
O4 W1 O5 118.9(9) . 4_556
O5 W1 O5 156.50(7) . 4_556
O3 W1 N4 164.6(15) . 4_556
O4 W1 N4 92.9(12) . 4_556
O5 W1 N4 76.9(11) . 4_556
O5 W1 N4 83.6(10) 4_556 4_556
O3 W1 N3 92.8(12) . .
O4 W1 N3 155.2(12) . .
O5 W1 N3 81.8(8) . .
O5 W1 N3 79.7(8) 4_556 .
N4 W1 N3 71.9(11) 4_556 .
C1 N3 W1 116.3(19) 4_556 .
C2 N4 W1 119(2) . 4_546
W1 O5 W1 152.3(11) . 4_546
N3 C1 C2 116(3) 4_546 .
N4 C2 C1 113(2) . .

loop_
_geom_bond_atom_site_label_1
_geom_bond_atom_site_label_2
_geom_bond_distance
_geom_bond_site_symmetry_2
W1 O3 1.74(3) .
W1 O4 1.75(3) .
W1 O5 1.86(2) .
W1 O5 1.98(2) 4_556
W1 N4 2.21(3) 4_556
W1 N3 2.30(3) .
N3 C1 1.39(4) 4_556
N4 C2 1.41(4) .
N4 W1 2.21(3) 4_546
O5 W1 1.98(2) 4_546
C1 N3 1.39(4) 4_546
C1 C2 1.45(4) .
